data_4345096
loop_
_publ_author_name
'Slavney, Adam H.'
'Smaha, Rebecca W.'
'Smith, Ian C.'
'Jaffe, Adam'
'Umeyama, Daiki'
'Karunadasa, Hemamala I.'

_publ_section_title
;
 Chemical Approaches to Addressing the Instability and Toxicity of
 Lead-Halide Perovskite Absorbers.
;
_journal_issue 1
_journal_name_full 'Inorganic chemistry'
_journal_page_first 46
_journal_page_last 55
_journal_paper_doi 10.1021/acs.inorgchem.6b01336
_journal_volume 56
_journal_year 2017
_chemical_formula_moiety 'I10 Pb3, 2(C8 H11 F N), 2(C N H6)'
_chemical_formula_sum 'C18 H34 F2 I10 N4 Pb3'
_chemical_formula_weight 2235.13
_chemical_name_systematic 'bis(4-fluorophenethylammonium) bis(methylammonium) decaiodo triplumbate'
_space_group_crystal_system monoclinic
_space_group_IT_number 14
_space_group_name_Hall '-P 2ybc'
_space_group_name_H-M_alt 'P 1 21/c 1'
_symmetry_space_group_name_Hall '-P 2ybc'
_symmetry_space_group_name_H-M 'P 1 21/c 1'
_atom_sites_solution_hydrogens geom
_audit_creation_date 2016-06-01
_audit_creation_method
;
Olex2 1.2
(compiled 2016.02.19 svn.r3266 for OlexSys, GUI svn.r5155)
;
_cell_angle_alpha 90
_cell_angle_beta 94.738(4)
_cell_angle_gamma 90
_cell_formula_units_Z 2
_cell_length_a 29.164(5)
_cell_length_b 8.7654(14)
_cell_length_c 8.8626(14)
_cell_measurement_reflns_used 9982
_cell_measurement_temperature 298
_cell_measurement_theta_max 24.303
_cell_measurement_theta_min 3.057
_cell_volume 2257.8(6)
_computing_cell_refinement 'SAINT v8.34A (Bruker, 2013)'
_computing_data_reduction 'SAINT v8.34A (Bruker, 2013)'
_computing_molecular_graphics 'Olex2 (Dolomanov et al., 2009)'
_computing_publication_material 'Olex2 (Dolomanov et al., 2009)'
_computing_structure_refinement 'ShelXL (Sheldrick, 2015)'
_diffrn_ambient_temperature 298
_diffrn_detector_area_resol_mean 10.42
_diffrn_measured_fraction_theta_full 1.000
_diffrn_measured_fraction_theta_max 0.999
_diffrn_measurement_device_type 'Bruker D8 with PHOTON 100 detector'
_diffrn_measurement_method '\f and \w shutterless scans'
_diffrn_radiation_monochromator 'silicon 111'
_diffrn_radiation_type synchrotron
_diffrn_radiation_wavelength 0.7749
_diffrn_reflns_av_R_equivalents 0.0906
_diffrn_reflns_av_unetI/netI 0.0373
_diffrn_reflns_Laue_measured_fraction_full 1.000
_diffrn_reflns_Laue_measured_fraction_max 0.999
_diffrn_reflns_limit_h_max 35
_diffrn_reflns_limit_h_min -35
_diffrn_reflns_limit_k_max 10
_diffrn_reflns_limit_k_min -10
_diffrn_reflns_limit_l_max 10
_diffrn_reflns_limit_l_min -10
_diffrn_reflns_number 55950
_diffrn_reflns_point_group_measured_fraction_full 1.000
_diffrn_reflns_point_group_measured_fraction_max 0.999
_diffrn_reflns_theta_full 27.706
_diffrn_reflns_theta_max 27.846
_diffrn_reflns_theta_min 2.292
_diffrn_source
;
Advanced Light Source, station 11.3.1
;
_diffrn_standards_number 0
_exptl_absorpt_coefficient_mu 22.334
_exptl_absorpt_correction_T_max 0.3449
_exptl_absorpt_correction_T_min 0.2587
_exptl_absorpt_correction_type multi-scan
_exptl_absorpt_process_details
;
SADABS-2014/5 (Bruker,2014/5) was used for absorption correction.
wR2(int) was 0.1518 before and 0.0594 after correction.
The Ratio of minimum to maximum transmission is 0.7501.
The \l/2 correction factor is Not present.
;
_exptl_crystal_colour 'clear dark red'
_exptl_crystal_colour_lustre clear
_exptl_crystal_colour_modifier dark
_exptl_crystal_colour_primary red
_exptl_crystal_density_diffrn 3.270
_exptl_crystal_description plate
_exptl_crystal_F_000 1904
_exptl_crystal_preparation 'Slow evaporation from acetonitrile/nitromethane'
_exptl_crystal_size_max 0.05
_exptl_crystal_size_mid 0.01
_exptl_crystal_size_min 0.005
_refine_diff_density_max 1.149
_refine_diff_density_min -0.759
_refine_diff_density_rms 0.169
_refine_ls_extinction_coef 0.000144(17)
_refine_ls_extinction_expression Fc^*^=kFc[1+0.001xFc^2^\l^3^/sin(2\q)]^-1/4^
_refine_ls_extinction_method 'SHELXL-2014/7 (Sheldrick 2014'
_refine_ls_goodness_of_fit_ref 1.024
_refine_ls_hydrogen_treatment constr
_refine_ls_matrix_type full
_refine_ls_number_parameters 167
_refine_ls_number_reflns 4135
_refine_ls_number_restraints 2
_refine_ls_restrained_S_all 1.027
_refine_ls_R_factor_all 0.0611
_refine_ls_R_factor_gt 0.0307
_refine_ls_shift/su_max 0.001
_refine_ls_shift/su_mean 0.000
_refine_ls_structure_factor_coef Fsqd
_refine_ls_weighting_details 'w=1/[\s^2^(Fo^2^)+(0.0207P)^2^+6.4167P] where P=(Fo^2^+2Fc^2^)/3'
_refine_ls_weighting_scheme calc
_refine_ls_wR_factor_gt 0.0579
_refine_ls_wR_factor_ref 0.0644
_reflns_Friedel_coverage 0.000
_reflns_number_gt 2832
_reflns_number_total 4135
_reflns_threshold_expression 'I > 2\s(I)'
_cod_data_source_file ic6b01336_si_005.cif
_cod_data_source_block g_mon_0p83_a
_cod_database_code 4345096
_shelx_space_group_comment
;
The symmetry employed for this shelxl refinement is uniquely defined
by the following loop, which should always be used as a source of
symmetry information in preference to the above space-group names.
They are only intended as comments.
;
_olex2_refinement_description
;
1. Fixed Uiso
 At 1.2 times of:
  All C(H) groups, All C(H,H) groups
 At 1.5 times of:
  All N(H,H,H) groups
2. Shared sites
{C1A, N1B}
{C1B, N1A}
{C1C, N1D}
{C1D, N1C}
3. Restrained distances
 N1D-C1D
 1.45 with sigma of 0.02
 N1B-C1B
 1.45 with sigma of 0.02
4. Uiso/Uaniso restraints and constraints
Uiso(N1A) = Uiso(N1B) = Uiso(C1A) = Uiso(C1B)
Uiso(N1C) = Uiso(N1D) = Uiso(C1C) = Uiso(C1D)
5. Others
 Fixed Sof: N1A(0.25) C1A(0.25) N1B(0.25) C1B(0.25) C1C(0.25) N1C(0.25)
 C1D(0.25) N1D(0.25)
6.a Secondary CH2 refined with riding coordinates:
 C2(H2D,H2E), C3(H3A,H3B)
6.b Aromatic/amide H refined with riding coordinates:
 C8(H8), C5(H5), C9(H9), C6(H6)
6.c Idealised Me refined as rotating group:
 N2(H2A,H2B,H2C)
;
_shelx_shelxl_version_number 2014/7
_olex2_exptl_crystal_mounting_method 'Mitegen loop with a trace of mineral oil'
_olex2_submission_special_instructions 'No special instructions were received'

loop_
_space_group_symop_operation_xyz
'x, y, z'
'-x, y+1/2, -z+1/2'
'-x, -y, -z'
'x, -y-1/2, z-1/2'

loop_
_atom_site_label
_atom_site_type_symbol
_atom_site_fract_x
_atom_site_fract_y
_atom_site_fract_z
_atom_site_U_iso_or_equiv
_atom_site_adp_type
_atom_site_occupancy
_atom_site_site_symmetry_order
_atom_site_calc_flag
_atom_site_refinement_flags_posn
_atom_site_refinement_flags_adp
_atom_site_refinement_flags_occupancy
_atom_site_disorder_assembly
_atom_site_disorder_group
Pb1 Pb 0.72268(2) 0.99762(3) 1.06137(3) 0.03293(10) Uani 1 1 d . . . . .
Pb2 Pb 0.5000 1.0000 1.0000 0.03360(12) Uani 1 2 d S T P . .
I3 I 0.71863(2) 1.20087(6) 0.76106(6) 0.04929(17) Uani 1 1 d . . . . .
I2 I 0.82989(2) 1.02031(6) 1.10612(7) 0.04739(16) Uani 1 1 d . . . . .
I4 I 0.60971(2) 0.99796(7) 1.02992(7) 0.05833(18) Uani 1 1 d . . . . .
I1 I 0.72000(2) 0.80165(7) 1.36044(7) 0.05961(19) Uani 1 1 d . . . . .
I5 I 0.49973(2) 0.79992(7) 0.70071(7) 0.06263(19) Uani 1 1 d . . . . .
N2 N 0.8075(3) 0.4303(8) 1.0099(8) 0.059(2) Uani 1 1 d . . . . .
H2A H 0.8251 0.4307 0.9324 0.088 Uiso 1 1 calc GR . . . .
H2B H 0.7792 0.4598 0.9780 0.088 Uiso 1 1 calc GR . . . .
H2C H 0.8066 0.3365 1.0479 0.088 Uiso 1 1 calc GR . . . .
C8 C 0.9505(4) 0.3651(13) 0.8713(13) 0.073(3) Uani 1 1 d . . . . .
H8 H 0.9611 0.2740 0.8330 0.087 Uiso 1 1 calc R . . . .
F1 F 0.9897(3) 0.5039(9) 0.6932(8) 0.120(3) Uani 1 1 d . . . . .
C4 C 0.9076(3) 0.4987(12) 1.0456(11) 0.058(3) Uani 1 1 d . . . . .
C2 C 0.8272(4) 0.5380(12) 1.1302(12) 0.068(3) Uani 1 1 d . . . . .
H2D H 0.8091 0.5331 1.2171 0.082 Uiso 1 1 calc R . . . .
H2E H 0.8257 0.6416 1.0915 0.082 Uiso 1 1 calc R . . . .
C5 C 0.9206(3) 0.6372(12) 0.9833(12) 0.066(3) Uani 1 1 d . . . . .
H5 H 0.9105 0.7286 1.0222 0.079 Uiso 1 1 calc R . . . .
C9 C 0.9236(4) 0.3636(12) 0.9871(12) 0.064(3) Uani 1 1 d . . . . .
H9 H 0.9156 0.2709 1.0288 0.077 Uiso 1 1 calc R . . . .
C6 C 0.9483(4) 0.6390(14) 0.8656(13) 0.074(3) Uani 1 1 d . . . . .
H6 H 0.9574 0.7305 0.8241 0.089 Uiso 1 1 calc R . . . .
C7 C 0.9622(4) 0.4999(16) 0.8105(13) 0.077(3) Uani 1 1 d . . . . .
C3 C 0.8772(4) 0.4971(12) 1.1790(11) 0.075(3) Uani 1 1 d . . . . .
H3A H 0.8783 0.3964 1.2246 0.090 Uiso 1 1 calc R . . . .
H3B H 0.8894 0.5693 1.2551 0.090 Uiso 1 1 calc R . . . .
N1A N 0.6177(8) 0.466(3) 0.984(3) 0.101(5) Uiso 0.25 1 d . . . A 1
C1A C 0.5941(8) 0.424(3) 1.104(2) 0.101(5) Uiso 0.25 1 d . . . A 1
N1B N 0.5941(8) 0.424(3) 1.104(2) 0.101(5) Uiso 0.25 1 d D . . B 2
C1B C 0.6177(8) 0.466(3) 0.984(3) 0.101(5) Uiso 0.25 1 d D . . B 2
C1C C 0.5937(9) 0.567(3) 0.951(2) 0.107(6) Uiso 0.25 1 d . . . C 3
N1C N 0.6189(9) 0.545(3) 1.092(3) 0.107(6) Uiso 0.25 1 d . . . C 3
C1D C 0.6189(9) 0.545(3) 1.092(3) 0.107(6) Uiso 0.25 1 d D . . D 4
N1D N 0.5937(9) 0.567(3) 0.951(2) 0.107(6) Uiso 0.25 1 d D . . D 4

loop_
_atom_site_aniso_label
_atom_site_aniso_U_11
_atom_site_aniso_U_22
_atom_site_aniso_U_33
_atom_site_aniso_U_23
_atom_site_aniso_U_13
_atom_site_aniso_U_12
Pb1 0.0395(2) 0.02991(17) 0.02940(18) -0.00029(14) 0.00327(14) -0.00083(14)
Pb2 0.0391(3) 0.0311(2) 0.0307(2) 0.0002(2) 0.00346(19) -0.0003(2)
I3 0.0629(4) 0.0436(3) 0.0417(3) 0.0177(3) 0.0061(3) -0.0014(3)
I2 0.0361(3) 0.0531(3) 0.0530(4) 0.0009(3) 0.0045(3) 0.0011(3)
I4 0.0300(3) 0.0728(4) 0.0720(4) 0.0000(4) 0.0029(3) -0.0003(3)
I1 0.0810(5) 0.0483(3) 0.0484(4) 0.0242(3) -0.0013(3) -0.0106(3)
I5 0.0829(5) 0.0524(4) 0.0526(4) -0.0282(3) 0.0059(3) 0.0010(3)
N2 0.067(5) 0.053(4) 0.056(5) 0.010(4) 0.006(4) 0.003(4)
C8 0.068(8) 0.072(7) 0.078(8) -0.002(6) 0.004(6) 0.006(6)
F1 0.097(6) 0.170(8) 0.099(5) 0.002(5) 0.049(4) -0.003(5)
C4 0.042(6) 0.080(7) 0.051(6) 0.007(5) -0.006(5) -0.011(5)
C2 0.067(7) 0.069(6) 0.071(7) -0.019(6) 0.017(6) -0.012(6)
C5 0.049(7) 0.075(7) 0.075(7) 0.006(6) 0.001(6) -0.004(5)
C9 0.062(7) 0.067(7) 0.061(7) -0.002(5) -0.006(6) -0.008(6)
C6 0.061(7) 0.087(8) 0.075(8) 0.023(6) 0.008(6) -0.010(6)
C7 0.047(6) 0.121(11) 0.064(7) 0.003(8) 0.015(5) 0.003(7)
C3 0.064(7) 0.100(9) 0.058(7) -0.011(6) -0.002(5) -0.019(6)

loop_
_atom_type_symbol
_atom_type_description
_atom_type_scat_dispersion_real
_atom_type_scat_dispersion_imag
_atom_type_scat_source
C C 0.0040 0.0020 'International Tables Vol C Tables 4.2.6.8 and 6.1.1.4'
H H 0.0000 0.0000 'International Tables Vol C Tables 4.2.6.8 and 6.1.1.4'
F F 0.0210 0.0120 'International Tables Vol C Tables 4.2.6.8 and 6.1.1.4'
I I -0.3070 2.1210 'International Tables Vol C Tables 4.2.6.8 and 6.1.1.4'
N N 0.0080 0.0040 'International Tables Vol C Tables 4.2.6.8 and 6.1.1.4'
Pb Pb -6.2900 11.6060 'International Tables Vol C Tables 4.2.6.8 and 6.1.1.4'

loop_
_geom_angle_atom_site_label_1
_geom_angle_atom_site_label_2
_geom_angle_atom_site_label_3
_geom_angle
_geom_angle_site_symmetry_1
_geom_angle_site_symmetry_3
I3 Pb1 I3 89.982(15) 4_586 .
I3 Pb1 I4 87.903(17) 4_586 .
I3 Pb1 I4 87.765(18) . .
I2 Pb1 I3 87.674(17) . 4_586
I2 Pb1 I3 92.178(17) . .
I2 Pb1 I4 175.576(18) . .
I2 Pb1 I1 91.252(18) . .
I2 Pb1 I1 95.851(18) . 4_575
I1 Pb1 I3 176.474(19) 4_575 4_586
I1 Pb1 I3 88.88(2) . 4_586
I1 Pb1 I3 176.34(2) . .
I1 Pb1 I3 89.77(2) 4_575 .
I1 Pb1 I4 88.573(18) 4_575 .
I1 Pb1 I4 88.716(19) . .
I1 Pb1 I1 91.154(15) . 4_575
I4 Pb2 I4 180.0 . 3_677
I5 Pb2 I4 89.866(17) 2_656 3_677
I5 Pb2 I4 90.134(17) 2_656 .
I5 Pb2 I4 89.978(18) . .
I5 Pb2 I4 89.977(18) 3_677 3_677
I5 Pb2 I4 90.023(18) 3_677 .
I5 Pb2 I4 90.134(18) 4_576 3_677
I5 Pb2 I4 89.866(18) 4_576 .
I5 Pb2 I4 90.021(18) . 3_677
I5 Pb2 I5 90.614(13) 4_576 .
I5 Pb2 I5 180.0 4_576 2_656
I5 Pb2 I5 90.614(13) 2_656 3_677
I5 Pb2 I5 89.386(13) 4_576 3_677
I5 Pb2 I5 89.386(13) 2_656 .
I5 Pb2 I5 179.999(12) . 3_677
Pb1 I3 Pb1 157.45(2) 4_585 .
Pb2 I4 Pb1 179.71(2) . .
Pb1 I1 Pb1 156.79(2) . 4_576
Pb2 I5 Pb2 157.57(2) 2_646 .
H2A N2 H2B 109.5 . .
H2A N2 H2C 109.5 . .
H2B N2 H2C 109.5 . .
C2 N2 H2A 109.5 . .
C2 N2 H2B 109.5 . .
C2 N2 H2C 109.5 . .
C9 C8 H8 120.2 . .
C9 C8 C7 119.7(11) . .
C7 C8 H8 120.2 . .
C5 C4 C3 120.4(10) . .
C9 C4 C5 118.7(10) . .
C9 C4 C3 120.9(9) . .
N2 C2 H2D 109.5 . .
N2 C2 H2E 109.5 . .
N2 C2 C3 110.7(8) . .
H2D C2 H2E 108.1 . .
C3 C2 H2D 109.5 . .
C3 C2 H2E 109.5 . .
C4 C5 H5 119.8 . .
C6 C5 C4 120.5(10) . .
C6 C5 H5 119.8 . .
C8 C9 C4 120.9(10) . .
C8 C9 H9 119.6 . .
C4 C9 H9 119.6 . .
C5 C6 H6 121.1 . .
C5 C6 C7 117.8(10) . .
C7 C6 H6 121.1 . .
C8 C7 F1 120.6(12) . .
C8 C7 C6 122.4(11) . .
F1 C7 C6 117.0(11) . .
C4 C3 H3A 109.2 . .
C4 C3 H3B 109.2 . .
C2 C3 C4 112.1(8) . .
C2 C3 H3A 109.2 . .
C2 C3 H3B 109.2 . .
H3A C3 H3B 107.9 . .

loop_
_geom_bond_atom_site_label_1
_geom_bond_atom_site_label_2
_geom_bond_distance
_geom_bond_site_symmetry_2
Pb1 I3 3.1968(7) .
Pb1 I3 3.1883(7) 4_586
Pb1 I2 3.1253(8) .
Pb1 I4 3.2835(8) .
Pb1 I1 3.1679(7) 4_575
Pb1 I1 3.1649(7) .
Pb2 I4 3.1886(7) 3_677
Pb2 I4 3.1886(7) .
Pb2 I5 3.1745(7) 4_576
Pb2 I5 3.1794(7) .
Pb2 I5 3.1794(7) 3_677
Pb2 I5 3.1745(7) 2_656
I3 Pb1 3.1882(7) 4_585
I1 Pb1 3.1679(7) 4_576
I5 Pb2 3.1745(7) 2_646
N2 H2A 0.8900 .
N2 H2B 0.8900 .
N2 H2C 0.8900 .
N2 C2 1.503(11) .
C8 H8 0.9300 .
C8 C9 1.343(14) .
C8 C7 1.354(15) .
F1 C7 1.364(12) .
C4 C5 1.399(13) .
C4 C9 1.390(13) .
C4 C3 1.534(14) .
C2 H2D 0.9700 .
C2 H2E 0.9700 .
C2 C3 1.529(14) .
C5 H5 0.9300 .
C5 C6 1.370(14) .
C9 H9 0.9300 .
C6 H6 0.9300 .
C6 C7 1.388(15) .
C3 H3A 0.9700 .
C3 H3B 0.9700 .
N1A C1A 1.368(17) .
N1B C1B 1.368(17) .
C1C N1C 1.410(18) .
C1D N1D 1.410(18) .

loop_
_geom_torsion_atom_site_label_1
_geom_torsion_atom_site_label_2
_geom_torsion_atom_site_label_3
_geom_torsion_atom_site_label_4
_geom_torsion
N2 C2 C3 C4 57.7(11)
C4 C5 C6 C7 0.5(15)
C5 C4 C9 C8 -1.2(14)
C5 C4 C3 C2 74.0(11)
C5 C6 C7 C8 -1.8(17)
C5 C6 C7 F1 180.0(9)
C9 C8 C7 F1 179.7(10)
C9 C8 C7 C6 1.5(17)
C9 C4 C5 C6 0.9(14)
C9 C4 C3 C2 -107.9(11)
C7 C8 C9 C4 0.0(16)
C3 C4 C5 C6 179.0(9)
C3 C4 C9 C8 -179.3(9)
